data_7044450
loop_
_publ_author_name
'Chen, Zilu'
'Shen, Yanling'
'Li, Lingling'
'Zou, Hua-Hong'
'Fu, Xiaoxiao'
'Liu, Ziyuan'
'Wang, Kai'
'Liang, Fupei'

_publ_section_title
;
 High-nuclearity heterometallic clusters with both anion and cation
 sandwiched by planar cluster units: synthesis, structure and properties
;
_journal_name_full 'Dalton Trans.'
_journal_paper_doi 10.1039/C7DT02881D
_journal_year 2017
_chemical_absolute_configuration rmad
_chemical_formula_moiety 'C192 H168 Cl Cu18 K N42 O39, 3(C3 H7 N O), 6(H2 O)'
_chemical_formula_sum 'C201 H201 Cl Cu18 K N45 O48'
_chemical_formula_weight 5233.33
_space_group_crystal_system trigonal
_space_group_IT_number 146
_space_group_name_Hall 'R 3'
_space_group_name_H-M_alt 'R 3 :H'
_symmetry_space_group_name_Hall 'R 3'
_symmetry_space_group_name_H-M 'R 3 :H'
_atom_sites_solution_hydrogens geom
_audit_creation_method SHELXL-2014/7
_audit_update_record
;
2017-09-20 deposited with the CCDC.
2017-10-09 downloaded from the CCDC.
;
_cell_angle_alpha 90
_cell_angle_beta 90
_cell_angle_gamma 120
_cell_formula_units_Z 3
_cell_length_a 30.9435(3)
_cell_length_b 30.9435(3)
_cell_length_c 19.7564(5)
_cell_measurement_reflns_used 319
_cell_measurement_temperature 173(2)
_cell_measurement_theta_max 28.3809
_cell_measurement_theta_min 3.6951
_cell_volume 16382.4(5)
_computing_cell_refinement
;
CrysAlisPro, Agilent Technologies,
Version 1.171.35.21 (release 20-01-2012 CrysAlis171 .NET)
(compiled Jan 23 2012,18:06:46)
;
_computing_data_collection
;
CrysAlisPro, Agilent Technologies,
Version 1.171.35.21 (release 20-01-2012 CrysAlis171 .NET)
(compiled Jan 23 2012,18:06:46)
;
_computing_data_reduction
;
CrysAlisPro, Agilent Technologies,
Version 1.171.35.21 (release 20-01-2012 CrysAlis171 .NET)
(compiled Jan 23 2012,18:06:46)
;
_computing_molecular_graphics 'SHELXTL (Bruker, 1998)'
_computing_publication_material 'SHELXTL (Bruker, 1998)'
_computing_structure_refinement 'SHELXL-2014/7 (Sheldrick, 2014)'
_computing_structure_solution 'SHELXS-97 (Sheldrick, 2008)'
_diffrn_ambient_temperature 173(2)
_diffrn_detector_area_resol_mean 15.9784
_diffrn_measured_fraction_theta_full 0.998
_diffrn_measured_fraction_theta_max 0.998
_diffrn_measurement_device_type 'SuperNova, Single source at offset), Eos'
_diffrn_measurement_method '\w scans'
_diffrn_radiation_type MoK\a
_diffrn_radiation_wavelength 0.71073
_diffrn_reflns_av_R_equivalents 0.0431
_diffrn_reflns_av_unetI/netI 0.0385
_diffrn_reflns_Laue_measured_fraction_full 0.998
_diffrn_reflns_Laue_measured_fraction_max 0.998
_diffrn_reflns_limit_h_max 36
_diffrn_reflns_limit_h_min -36
_diffrn_reflns_limit_k_max 35
_diffrn_reflns_limit_k_min -36
_diffrn_reflns_limit_l_max 23
_diffrn_reflns_limit_l_min -23
_diffrn_reflns_number 50547
_diffrn_reflns_point_group_measured_fraction_full 0.998
_diffrn_reflns_point_group_measured_fraction_max 0.998
_diffrn_reflns_theta_full 25.017
_diffrn_reflns_theta_max 25.017
_diffrn_reflns_theta_min 2.880
_diffrn_source 'SuperNova (Mo) X-ray Source'
_exptl_absorpt_coefficient_mu 1.828
_exptl_absorpt_correction_T_max 0.694
_exptl_absorpt_correction_T_min 0.563
_exptl_absorpt_correction_type multi-scan
_exptl_absorpt_process_details
;
CrysAlisPro, Agilent Technologies,
Version 1.171.35.21 (release 20-01-2012 CrysAlis171 .NET)
(compiled Jan 23 2012,18:06:46)
Empirical absorption correction using spherical harmonics,
 implemented in SCALE3 ABSPACK scaling algorithm.
;
_exptl_crystal_colour 'dark green'
_exptl_crystal_density_diffrn 1.591
_exptl_crystal_description block
_exptl_crystal_F_000 7992
_exptl_crystal_size_max 0.320
_exptl_crystal_size_mid 0.270
_exptl_crystal_size_min 0.200
_refine_diff_density_max 0.571
_refine_diff_density_min -0.371
_refine_diff_density_rms 0.057
_refine_ls_abs_structure_details
;
 Flack x determined using 4542 quotients [(I+)-(I-)]/[(I+)+(I-)]
 (Parsons, Flack and Wagner, Acta Cryst. B69 (2013) 249-259).
;
_refine_ls_abs_structure_Flack -0.021(6)
_refine_ls_extinction_method none
_refine_ls_goodness_of_fit_ref 1.045
_refine_ls_hydrogen_treatment constr
_refine_ls_matrix_type full
_refine_ls_number_parameters 868
_refine_ls_number_reflns 12862
_refine_ls_number_restraints 23
_refine_ls_restrained_S_all 1.047
_refine_ls_R_factor_all 0.0566
_refine_ls_R_factor_gt 0.0402
_refine_ls_shift/su_max 0.021
_refine_ls_shift/su_mean 0.000
_refine_ls_structure_factor_coef Fsqd
_refine_ls_weighting_details 'w=1/[\s^2^(Fo^2^)+(0.0510P)^2^+23.4824P] where P=(Fo^2^+2Fc^2^)/3'
_refine_ls_weighting_scheme calc
_refine_ls_wR_factor_gt 0.0939
_refine_ls_wR_factor_ref 0.1052
_reflns_Friedel_coverage 0.999
_reflns_Friedel_fraction_full 0.998
_reflns_Friedel_fraction_max 0.998
_reflns_number_gt 10578
_reflns_number_total 12862
_reflns_threshold_expression 'I > 2\s(I)'
_cod_data_source_file c7dt02881d2.cif
_cod_data_source_block kcld_sq
_cod_database_code 7044450
_shelx_shelxl_version_number 2014/7
_shelx_space_group_comment
;
The symmetry employed for this shelxl refinement is uniquely defined
by the following loop, which should always be used as a source of
symmetry information in preference to the above space-group names.
They are only intended as comments.
;
_shelx_estimated_absorpt_t_min 0.592
_shelx_estimated_absorpt_t_max 0.711

loop_
_space_group_symop_operation_xyz
'x, y, z'
'-y, x-y, z'
'-x+y, -x, z'
'x+2/3, y+1/3, z+1/3'
'-y+2/3, x-y+1/3, z+1/3'
'-x+y+2/3, -x+1/3, z+1/3'
'x+1/3, y+2/3, z+2/3'
'-y+1/3, x-y+2/3, z+2/3'
'-x+y+1/3, -x+2/3, z+2/3'

loop_
_atom_site_label
_atom_site_type_symbol
_atom_site_fract_x
_atom_site_fract_y
_atom_site_fract_z
_atom_site_U_iso_or_equiv
_atom_site_adp_type
_atom_site_occupancy
_atom_site_site_symmetry_order
_atom_site_calc_flag
_atom_site_refinement_flags_posn
_atom_site_refinement_flags_adp
_atom_site_refinement_flags_occupancy
Cu1 Cu 0.71681(4) 0.11111(3) 0.38959(6) 0.0604(3) Uani 1 1 d . . .
Cu2 Cu 0.80296(4) 0.28933(3) 0.35842(6) 0.0581(3) Uani 1 1 d . . .
Cu3 Cu 0.72692(3) 0.33184(3) 0.38692(6) 0.0540(3) Uani 1 1 d . . .
Cu4 Cu 0.50687(4) 0.04403(3) 0.15683(6) 0.0647(3) Uani 1 1 d . . .
Cu5 Cu 0.48770(3) 0.18868(3) 0.17855(5) 0.0479(2) Uani 1 1 d . . .
Cu6 Cu 0.59580(3) 0.29020(3) 0.17741(5) 0.0479(2) Uani 1 1 d . . .
Cl1 Cl 0.6667 0.3333 0.28036(19) 0.0535(8) Uani 1 3 d S T P
K1 K 0.6667 0.3333 0.0278(2) 0.0857(11) Uani 1 3 d S T P
O1 O 0.7562(2) 0.0802(2) 0.4007(4) 0.0730(18) Uani 1 1 d . . .
C1 C 0.8040(3) 0.1003(3) 0.3919(5) 0.061(2) Uani 1 1 d . . .
C2 C 0.8261(4) 0.0698(3) 0.3975(6) 0.075(3) Uani 1 1 d . . .
H2 H 0.8055 0.0358 0.4099 0.090 Uiso 1 1 calc R U .
C3 C 0.8749(4) 0.0871(4) 0.3862(6) 0.082(3) Uani 1 1 d . . .
H3 H 0.8881 0.0654 0.3905 0.098 Uiso 1 1 calc R U .
C4 C 0.9060(4) 0.1369(4) 0.3681(6) 0.085(3) Uani 1 1 d . . .
H4 H 0.9403 0.1490 0.3586 0.102 Uiso 1 1 calc R U .
C5 C 0.8868(3) 0.1676(3) 0.3641(6) 0.076(3) Uani 1 1 d . . .
H5 H 0.9085 0.2017 0.3528 0.091 Uiso 1 1 calc R U .
C6 C 0.8366(3) 0.1514(3) 0.3760(5) 0.061(2) Uani 1 1 d . . .
C7 C 0.8199(3) 0.1875(3) 0.3689(5) 0.056(2) Uani 1 1 d . . .
H7 H 0.8441 0.2210 0.3579 0.067 Uiso 1 1 calc R U .
N1 N 0.7749(3) 0.1770(2) 0.3766(4) 0.0537(16) Uani 1 1 d . . .
N2 N 0.7628(2) 0.2144(2) 0.3680(4) 0.0562(17) Uani 1 1 d . . .
C8 C 0.7136(3) 0.1946(3) 0.3664(4) 0.0497(18) Uani 1 1 d . . .
O2 O 0.6827(2) 0.14855(19) 0.3688(3) 0.0598(15) Uani 1 1 d . . .
C9 C 0.6965(3) 0.2325(3) 0.3609(4) 0.0500(18) Uani 1 1 d . . .
H9 H 0.6772 0.2261 0.3178 0.060 Uiso 1 1 calc R U .
O3 O 0.73753(19) 0.28045(18) 0.3579(3) 0.0599(15) Uani 1 1 d . . .
C10 C 0.6626(3) 0.2305(3) 0.4208(5) 0.0522(19) Uani 1 1 d . . .
H10 H 0.6767 0.2258 0.4638 0.063 Uiso 1 1 calc R U .
O4 O 0.66440(18) 0.27748(18) 0.4237(3) 0.0572(14) Uani 1 1 d . . .
C11 C 0.6086(3) 0.1874(3) 0.4135(5) 0.054(2) Uani 1 1 d . . .
O5 O 0.5944(2) 0.1467(2) 0.4391(3) 0.0682(16) Uani 1 1 d . . .
N3 N 0.5823(2) 0.2023(2) 0.3738(4) 0.0513(16) Uani 1 1 d . . .
N4 N 0.5327(2) 0.1698(2) 0.3602(3) 0.0481(15) Uani 1 1 d . . .
C12 C 0.5185(3) 0.1238(3) 0.3443(5) 0.056(2) Uani 1 1 d . . .
H12 H 0.5436 0.1147 0.3424 0.067 Uiso 1 1 calc R U .
C13 C 0.4684(3) 0.0857(3) 0.3292(4) 0.061(2) Uani 1 1 d . . .
C14 C 0.4597(4) 0.0373(3) 0.3215(6) 0.080(3) Uani 1 1 d . . .
H14 H 0.4872 0.0318 0.3257 0.097 Uiso 1 1 calc R U .
C15 C 0.4140(5) -0.0025(4) 0.3084(6) 0.097(4) Uani 1 1 d . . .
H15 H 0.4097 -0.0350 0.3036 0.117 Uiso 1 1 calc R U .
C16 C 0.3745(5) 0.0051(4) 0.3024(6) 0.100(4) Uani 1 1 d . . .
H16 H 0.3421 -0.0226 0.2949 0.120 Uiso 1 1 calc R U .
C17 C 0.3809(4) 0.0520(4) 0.3068(6) 0.091(3) Uani 1 1 d . . .
H17 H 0.3530 0.0566 0.3001 0.110 Uiso 1 1 calc R U .
C18 C 0.4286(3) 0.0944(3) 0.3214(5) 0.070(3) Uani 1 1 d . . .
O6 O 0.4321(2) 0.1377(3) 0.3259(5) 0.102(3) Uani 1 1 d . . .
N5 N 0.6547(3) 0.0449(3) 0.3745(4) 0.0641(19) Uani 1 1 d . . .
C19 C 0.6094(4) 0.0384(3) 0.3832(5) 0.073(3) Uani 1 1 d . . .
H19 H 0.6064 0.0668 0.3932 0.087 Uiso 1 1 calc R U .
C20 C 0.5666(4) -0.0069(4) 0.3787(6) 0.084(3) Uani 1 1 d . . .
H20 H 0.5349 -0.0094 0.3845 0.101 Uiso 1 1 calc R U .
C21 C 0.5697(5) -0.0477(4) 0.3660(8) 0.106(4) Uani 1 1 d . . .
H21 H 0.5405 -0.0797 0.3652 0.127 Uiso 1 1 calc R U .
C22 C 0.6154(5) -0.0425(4) 0.3544(9) 0.116(5) Uani 1 1 d . . .
H22 H 0.6184 -0.0705 0.3420 0.140 Uiso 1 1 calc R U .
C23 C 0.6566(4) 0.0032(4) 0.3609(7) 0.090(3) Uani 1 1 d . . .
H23 H 0.6884 0.0060 0.3555 0.108 Uiso 1 1 calc R U .
N6 N 0.7094(3) 0.1186(3) 0.5050(4) 0.0672(19) Uani 1 1 d . . .
C24 C 0.6785(4) 0.1336(4) 0.5310(6) 0.075(3) Uani 1 1 d . . .
H24 H 0.6554 0.1360 0.5020 0.090 Uiso 1 1 calc R U .
C25 C 0.6797(5) 0.1451(6) 0.5977(8) 0.112(4) Uani 1 1 d . . .
H25 H 0.6574 0.1552 0.6146 0.134 Uiso 1 1 calc R U .
C26 C 0.7124(6) 0.1423(6) 0.6395(7) 0.124(5) Uani 1 1 d . . .
H26 H 0.7141 0.1513 0.6858 0.149 Uiso 1 1 calc R U .
C27 C 0.7442(5) 0.1257(5) 0.6138(8) 0.103(4) Uani 1 1 d . . .
H27 H 0.7667 0.1217 0.6423 0.123 Uiso 1 1 calc R U .
C28 C 0.7411(4) 0.1158(4) 0.5475(6) 0.081(3) Uani 1 1 d . . .
H28 H 0.7634 0.1061 0.5293 0.097 Uiso 1 1 calc R U .
N7 N 0.8342(5) 0.2966(4) 0.4848(7) 0.128(4) Uani 1 1 d . . .
C29 C 0.8162(7) 0.2594(5) 0.5259(8) 0.144(6) Uani 1 1 d . . .
H29 H 0.7879 0.2291 0.5118 0.172 Uiso 1 1 calc R U .
C30 C 0.8357(8) 0.2613(7) 0.5900(11) 0.182(9) Uani 1 1 d . . .
H30 H 0.8197 0.2343 0.6208 0.219 Uiso 1 1 calc R U .
C31 C 0.8796(8) 0.3045(7) 0.6068(9) 0.149(6) Uani 1 1 d . . .
H31 H 0.8962 0.3072 0.6484 0.179 Uiso 1 1 calc R U .
C32 C 0.8973(7) 0.3414(6) 0.5632(9) 0.148(7) Uani 1 1 d . . .
H32 H 0.9262 0.3722 0.5743 0.177 Uiso 1 1 calc R U .
C33 C 0.8755(6) 0.3362(6) 0.5047(8) 0.129(6) Uani 1 1 d . . .
H33 H 0.8909 0.3634 0.4739 0.155 Uiso 1 1 calc R U .
O7 O 0.4495(3) -0.0189(2) 0.1441(4) 0.088(2) Uani 1 1 d . . .
C34 C 0.4033(4) -0.0275(3) 0.1407(5) 0.073(3) Uani 1 1 d . . .
C35 C 0.3641(4) -0.0784(3) 0.1399(6) 0.088(3) Uani 1 1 d . . .
H35 H 0.3721 -0.1043 0.1412 0.106 Uiso 1 1 calc R U .
C36 C 0.3154(5) -0.0904(4) 0.1374(7) 0.108(4) Uani 1 1 d . . .
H36 H 0.2902 -0.1246 0.1387 0.129 Uiso 1 1 calc R U .
C37 C 0.3016(4) -0.0554(4) 0.1330(6) 0.097(4) Uani 1 1 d . . .
H37 H 0.2674 -0.0643 0.1305 0.117 Uiso 1 1 calc R U .
C38 C 0.3386(4) -0.0066(4) 0.1323(6) 0.083(3) Uani 1 1 d . . .
H38 H 0.3294 0.0183 0.1278 0.100 Uiso 1 1 calc R U .
C39 C 0.3886(3) 0.0086(3) 0.1378(5) 0.067(2) Uani 1 1 d . . .
C40 C 0.4230(3) 0.0611(3) 0.1457(5) 0.059(2) Uani 1 1 d . . .
H40 H 0.4103 0.0834 0.1429 0.071 Uiso 1 1 calc R U .
N8 N 0.4706(2) 0.0797(2) 0.1566(4) 0.0537(16) Uani 1 1 d . . .
N9 N 0.5002(2) 0.1308(2) 0.1674(4) 0.0509(16) Uani 1 1 d . . .
C41 C 0.5457(3) 0.1410(2) 0.1817(4) 0.0463(18) Uani 1 1 d . . .
O8 O 0.5603(2) 0.10991(18) 0.1847(3) 0.0590(15) Uani 1 1 d . . .
C42 C 0.5830(2) 0.1955(2) 0.1948(4) 0.0437(17) Uani 1 1 d . . .
H42 H 0.6003 0.1983 0.2388 0.052 Uiso 1 1 calc R U .
O9 O 0.55686(16) 0.22191(16) 0.2001(3) 0.0483(13) Uani 1 1 d . . .
C43 C 0.6230(2) 0.2193(2) 0.1381(4) 0.0478(18) Uani 1 1 d . . .
H43 H 0.6060 0.2069 0.0935 0.057 Uiso 1 1 calc R U .
O10 O 0.64349(16) 0.27204(17) 0.1400(3) 0.0486(13) Uani 1 1 d . . .
C44 C 0.6647(3) 0.2060(3) 0.1440(4) 0.0472(18) Uani 1 1 d . . .
O11 O 0.6624(2) 0.1700(2) 0.1152(3) 0.0667(16) Uani 1 1 d . . .
N10 N 0.7019(2) 0.2398(2) 0.1838(3) 0.0493(16) Uani 1 1 d . . .
N11 N 0.7455(2) 0.2363(2) 0.1860(3) 0.0473(15) Uani 1 1 d . . .
C45 C 0.7414(3) 0.1939(3) 0.2009(4) 0.0520(19) Uani 1 1 d . . .
H45 H 0.7095 0.1679 0.2149 0.062 Uiso 1 1 calc R U .
C46 C 0.7811(3) 0.1829(3) 0.1981(4) 0.056(2) Uani 1 1 d . . .
C47 C 0.7705(4) 0.1347(3) 0.2177(5) 0.069(2) Uani 1 1 d . . .
H47 H 0.7386 0.1123 0.2359 0.082 Uiso 1 1 calc R U .
C48 C 0.8049(5) 0.1188(4) 0.2112(5) 0.079(3) Uani 1 1 d . . .
H48 H 0.7969 0.0861 0.2245 0.094 Uiso 1 1 calc R U .
C49 C 0.8509(5) 0.1516(5) 0.1852(6) 0.092(4) Uani 1 1 d . . .
H49 H 0.8749 0.1412 0.1805 0.110 Uiso 1 1 calc R U .
C50 C 0.8637(4) 0.1994(4) 0.1656(6) 0.079(3) Uani 1 1 d . . .
H50 H 0.8957 0.2206 0.1466 0.095 Uiso 1 1 calc R U .
C51 C 0.8294(3) 0.2171(3) 0.1734(5) 0.060(2) Uani 1 1 d . . .
O12 O 0.8431(2) 0.2627(2) 0.1555(4) 0.0695(17) Uani 1 1 d . . .
N12 N 0.5497(3) 0.0124(3) 0.1718(4) 0.070(2) Uani 1 1 d . . .
C52 C 0.5298(5) -0.0369(4) 0.1675(6) 0.097(4) Uani 1 1 d . . .
H52 H 0.4948 -0.0575 0.1610 0.116 Uiso 1 1 calc R U .
C53 C 0.5597(6) -0.0583(5) 0.1724(7) 0.111(5) Uani 1 1 d . . .
H53 H 0.5449 -0.0936 0.1709 0.133 Uiso 1 1 calc R U .
C54 C 0.6092(6) -0.0298(5) 0.1792(8) 0.116(5) Uani 1 1 d . . .
H54 H 0.6299 -0.0444 0.1811 0.139 Uiso 1 1 calc R U .
C55 C 0.6283(5) 0.0186(5) 0.1833(9) 0.124(5) Uani 1 1 d . . .
H55 H 0.6633 0.0396 0.1885 0.149 Uiso 1 1 calc R U .
C56 C 0.5981(4) 0.0391(4) 0.1800(7) 0.096(4) Uani 1 1 d . . .
H56 H 0.6129 0.0743 0.1838 0.115 Uiso 1 1 calc R U .
N13 N 0.5271(3) 0.0605(3) 0.0396(4) 0.075(2) Uani 1 1 d . . .
C57 C 0.4914(5) 0.0375(5) -0.0045(8) 0.105(4) Uani 1 1 d . . .
H57 H 0.4592 0.0145 0.0123 0.126 Uiso 1 1 calc R U .
C58 C 0.4968(7) 0.0437(7) -0.0717(9) 0.129(5) Uani 1 1 d . . .
H58 H 0.4695 0.0248 -0.1012 0.154 Uiso 1 1 calc R U .
C59 C 0.5423(8) 0.0775(7) -0.0966(7) 0.121(5) Uani 1 1 d . . .
H59 H 0.5478 0.0832 -0.1439 0.145 Uiso 1 1 calc R U .
C60 C 0.5791(6) 0.1027(6) -0.0518(8) 0.114(4) Uani 1 1 d . . .
H60 H 0.6113 0.1272 -0.0670 0.137 Uiso 1 1 calc R U .
C61 C 0.5702(5) 0.0930(4) 0.0150(7) 0.086(3) Uani 1 1 d . . .
H61 H 0.5970 0.1110 0.0457 0.104 Uiso 1 1 calc R U .
O13 O 0.5764(6) 0.2606(6) 0.0049(7) 0.184(4) Uani 1 1 d D U .
C62 C 0.5343(7) 0.2550(8) 0.0099(11) 0.184(4) Uani 1 1 d D U .
H62 H 0.5303 0.2823 0.0230 0.221 Uiso 1 1 calc R U .
N14 N 0.4939(7) 0.2104(7) -0.0030(10) 0.184(4) Uani 1 1 d D U .
C63 C 0.4873(8) 0.1617(8) -0.0131(11) 0.185(9) Uani 1 1 d D . .
H63A H 0.4519 0.1379 -0.0215 0.278 Uiso 1 1 calc R U .
H63B H 0.5071 0.1622 -0.0522 0.278 Uiso 1 1 calc R U .
H63C H 0.4983 0.1516 0.0274 0.278 Uiso 1 1 calc R U .
C64 C 0.4507(8) 0.2169(9) -0.0037(12) 0.200(10) Uani 1 1 d D . .
H64A H 0.4207 0.1848 -0.0130 0.300 Uiso 1 1 calc R U .
H64B H 0.4473 0.2294 0.0405 0.300 Uiso 1 1 calc R U .
H64C H 0.4549 0.2409 -0.0390 0.300 Uiso 1 1 calc R U .

loop_
_atom_site_aniso_label
_atom_site_aniso_U_11
_atom_site_aniso_U_22
_atom_site_aniso_U_33
_atom_site_aniso_U_23
_atom_site_aniso_U_13
_atom_site_aniso_U_12
Cu1 0.0554(6) 0.0417(5) 0.0835(8) 0.0005(5) 0.0032(5) 0.0239(5)
Cu2 0.0487(5) 0.0435(5) 0.0815(8) 0.0050(5) 0.0135(5) 0.0226(4)
Cu3 0.0412(5) 0.0380(5) 0.0800(7) 0.0011(5) -0.0011(5) 0.0178(4)
Cu4 0.0617(6) 0.0355(5) 0.0895(8) -0.0089(5) 0.0019(5) 0.0187(5)
Cu5 0.0340(4) 0.0379(5) 0.0668(6) -0.0019(4) -0.0023(4) 0.0143(4)
Cu6 0.0322(4) 0.0331(4) 0.0795(7) -0.0015(4) -0.0009(4) 0.0171(4)
Cl1 0.0470(10) 0.0470(10) 0.067(2) 0.000 0.000 0.0235(5)
K1 0.0727(15) 0.0727(15) 0.112(3) 0.000 0.000 0.0363(7)
O1 0.061(4) 0.044(3) 0.116(6) 0.009(3) 0.016(3) 0.028(3)
C1 0.069(6) 0.049(5) 0.068(6) -0.011(4) -0.002(4) 0.031(4)
C2 0.075(6) 0.047(5) 0.110(8) -0.010(5) 0.003(5) 0.036(5)
C3 0.068(6) 0.062(6) 0.126(10) -0.022(6) -0.019(6) 0.040(5)
C4 0.062(6) 0.090(8) 0.109(9) -0.026(6) -0.010(5) 0.043(6)
C5 0.054(5) 0.056(5) 0.116(9) -0.016(5) -0.011(5) 0.026(4)
C6 0.058(5) 0.049(5) 0.077(6) -0.015(4) 0.001(4) 0.029(4)
C7 0.044(4) 0.045(4) 0.076(6) -0.004(4) -0.006(4) 0.021(4)
N1 0.054(4) 0.044(3) 0.068(5) -0.001(3) -0.002(3) 0.028(3)
N2 0.051(4) 0.044(4) 0.076(5) -0.005(3) 0.001(3) 0.026(3)
C8 0.052(5) 0.049(4) 0.047(5) 0.000(3) 0.000(3) 0.024(4)
O2 0.051(3) 0.039(3) 0.084(4) 0.001(3) -0.002(3) 0.018(3)
C9 0.044(4) 0.040(4) 0.061(5) 0.003(3) -0.003(4) 0.016(3)
O3 0.045(3) 0.041(3) 0.095(5) 0.004(3) 0.006(3) 0.022(2)
C10 0.042(4) 0.036(4) 0.078(6) 0.004(4) -0.001(4) 0.019(3)
O4 0.042(3) 0.036(3) 0.091(4) 0.001(3) 0.002(3) 0.018(2)
C11 0.046(4) 0.042(4) 0.077(6) 0.004(4) -0.003(4) 0.024(4)
O5 0.058(3) 0.049(3) 0.090(5) 0.021(3) -0.002(3) 0.021(3)
N3 0.042(3) 0.038(3) 0.072(5) 0.006(3) 0.001(3) 0.018(3)
N4 0.048(4) 0.044(3) 0.055(4) 0.001(3) -0.002(3) 0.026(3)
C12 0.054(5) 0.043(4) 0.071(6) 0.004(4) 0.001(4) 0.025(4)
C13 0.061(5) 0.052(5) 0.058(6) 0.000(4) -0.008(4) 0.018(4)
C14 0.097(7) 0.042(5) 0.095(8) 0.002(5) -0.027(6) 0.029(5)
C15 0.119(10) 0.048(6) 0.099(9) 0.005(5) -0.030(8) 0.023(6)
C16 0.094(9) 0.061(7) 0.087(9) -0.014(6) 0.002(7) -0.003(6)
C17 0.055(6) 0.091(8) 0.106(9) -0.044(6) -0.011(5) 0.020(5)
C18 0.055(5) 0.064(6) 0.082(7) -0.027(5) -0.004(4) 0.023(4)
O6 0.064(4) 0.078(5) 0.174(8) -0.062(5) -0.039(5) 0.043(4)
N5 0.067(5) 0.049(4) 0.076(5) -0.004(3) -0.003(4) 0.029(4)
C19 0.069(6) 0.058(5) 0.091(8) 0.003(5) 0.011(5) 0.032(5)
C20 0.065(6) 0.074(7) 0.101(8) 0.001(6) 0.010(5) 0.025(5)
C21 0.079(8) 0.063(7) 0.148(12) -0.034(7) -0.005(7) 0.014(6)
C22 0.086(8) 0.058(6) 0.199(16) -0.030(8) -0.021(9) 0.031(6)
C23 0.074(7) 0.058(6) 0.139(10) -0.036(6) -0.021(6) 0.032(5)
N6 0.064(4) 0.060(4) 0.073(5) 0.005(4) 0.000(4) 0.028(4)
C24 0.068(6) 0.077(6) 0.082(8) 0.024(5) 0.019(5) 0.037(5)
C25 0.110(10) 0.155(13) 0.094(10) 0.000(9) 0.028(8) 0.085(10)
C26 0.118(11) 0.173(15) 0.059(8) 0.002(8) 0.017(8) 0.056(11)
C27 0.085(8) 0.116(10) 0.094(10) 0.025(7) -0.011(7) 0.040(7)
C28 0.082(7) 0.080(7) 0.085(9) 0.003(6) -0.006(6) 0.045(6)
N7 0.115(9) 0.078(7) 0.152(11) 0.033(7) 0.006(8) 0.019(6)
C29 0.154(14) 0.090(10) 0.109(12) 0.025(8) -0.021(10) 0.002(9)
C30 0.177(18) 0.133(15) 0.16(2) 0.066(13) -0.006(15) 0.020(14)
C31 0.183(18) 0.138(15) 0.118(13) 0.008(11) -0.033(12) 0.075(14)
C32 0.176(17) 0.089(10) 0.114(13) 0.006(9) -0.018(12) 0.018(10)
C33 0.113(11) 0.107(10) 0.094(10) -0.015(8) -0.026(8) 0.000(8)
O7 0.070(4) 0.036(3) 0.142(7) -0.017(3) -0.001(4) 0.014(3)
C34 0.076(7) 0.041(5) 0.076(7) -0.014(4) 0.000(5) 0.010(4)
C35 0.079(7) 0.040(5) 0.114(9) -0.012(5) -0.004(6) 0.006(5)
C36 0.088(9) 0.053(6) 0.116(10) -0.012(6) -0.014(7) -0.015(6)
C37 0.066(7) 0.070(7) 0.111(10) -0.002(6) -0.016(6) 0.001(6)
C38 0.057(6) 0.061(6) 0.100(8) 0.000(5) -0.005(5) 0.006(5)
C39 0.058(5) 0.050(5) 0.065(6) -0.001(4) 0.002(4) 0.006(4)
C40 0.051(5) 0.042(4) 0.072(6) -0.002(4) -0.002(4) 0.013(4)
N8 0.046(4) 0.031(3) 0.071(5) -0.002(3) 0.011(3) 0.009(3)
N9 0.042(3) 0.033(3) 0.065(4) -0.006(3) 0.002(3) 0.009(3)
C41 0.044(4) 0.029(4) 0.057(5) -0.002(3) 0.005(3) 0.012(3)
O8 0.052(3) 0.036(3) 0.092(4) -0.007(3) -0.001(3) 0.025(2)
C42 0.033(4) 0.029(3) 0.070(5) -0.003(3) -0.006(3) 0.016(3)
O9 0.031(2) 0.030(2) 0.082(4) -0.004(2) 0.000(2) 0.014(2)
C43 0.033(4) 0.032(3) 0.077(6) -0.006(3) 0.000(3) 0.015(3)
O10 0.031(2) 0.032(2) 0.082(4) 0.002(2) 0.002(2) 0.015(2)
C44 0.044(4) 0.032(4) 0.064(5) -0.006(3) 0.002(3) 0.018(3)
O11 0.056(3) 0.050(3) 0.100(5) -0.020(3) -0.007(3) 0.032(3)
N10 0.041(3) 0.034(3) 0.075(5) 0.000(3) 0.004(3) 0.020(3)
N11 0.038(3) 0.035(3) 0.073(4) 0.000(3) 0.000(3) 0.022(3)
C45 0.056(5) 0.043(4) 0.066(5) -0.003(4) -0.001(4) 0.031(4)
C46 0.074(6) 0.050(4) 0.061(5) -0.013(4) -0.018(4) 0.043(4)
C47 0.095(7) 0.057(5) 0.071(6) -0.006(4) -0.016(5) 0.050(5)
C48 0.114(9) 0.071(6) 0.083(7) -0.019(5) -0.028(6) 0.070(7)
C49 0.104(9) 0.100(8) 0.113(9) -0.046(7) -0.047(7) 0.083(8)
C50 0.068(6) 0.078(6) 0.115(9) -0.023(6) -0.017(5) 0.055(6)
C51 0.056(5) 0.061(5) 0.075(6) -0.021(4) -0.019(4) 0.038(4)
O12 0.053(3) 0.056(4) 0.108(5) -0.007(3) 0.007(3) 0.034(3)
N12 0.084(6) 0.043(4) 0.084(6) -0.001(4) 0.005(4) 0.031(4)
C52 0.136(11) 0.060(6) 0.104(9) -0.007(6) -0.008(7) 0.056(7)
C53 0.173(14) 0.072(8) 0.121(11) -0.009(7) -0.010(10) 0.087(9)
C54 0.132(12) 0.093(10) 0.159(14) -0.003(9) -0.002(10) 0.084(10)
C55 0.096(9) 0.090(9) 0.199(17) -0.015(9) -0.024(10) 0.057(8)
C56 0.090(8) 0.056(6) 0.153(12) -0.009(6) -0.011(7) 0.044(6)
N13 0.070(5) 0.080(5) 0.074(6) -0.017(4) -0.002(4) 0.036(5)
C57 0.105(10) 0.099(9) 0.096(10) -0.017(7) -0.008(8) 0.039(8)
C58 0.155(15) 0.149(14) 0.091(12) -0.021(10) -0.035(10) 0.082(13)
C59 0.177(16) 0.155(14) 0.066(9) 0.016(9) 0.012(10) 0.110(14)
C60 0.118(11) 0.125(12) 0.097(11) 0.006(9) 0.013(9) 0.058(9)
C61 0.090(8) 0.078(7) 0.093(9) -0.012(6) -0.011(6) 0.043(6)
O13 0.174(7) 0.195(7) 0.174(7) 0.000(5) -0.013(6) 0.086(6)
C62 0.174(7) 0.195(7) 0.174(7) 0.000(5) -0.013(6) 0.086(6)
N14 0.174(7) 0.195(7) 0.174(7) 0.000(5) -0.013(6) 0.086(6)
C63 0.23(2) 0.23(2) 0.172(19) -0.019(17) -0.004(16) 0.17(2)
C64 0.22(2) 0.23(3) 0.22(2) 0.066(19) 0.047(18) 0.16(2)

loop_
_atom_type_symbol
_atom_type_description
_atom_type_scat_dispersion_real
_atom_type_scat_dispersion_imag
_atom_type_scat_source
C C 0.0033 0.0016 'International Tables Vol C Tables 4.2.6.8 and 6.1.1.4'
H H 0.0000 0.0000 'International Tables Vol C Tables 4.2.6.8 and 6.1.1.4'
Cl Cl 0.1484 0.1585 'International Tables Vol C Tables 4.2.6.8 and 6.1.1.4'
Cu Cu 0.3201 1.2651 'International Tables Vol C Tables 4.2.6.8 and 6.1.1.4'
N N 0.0061 0.0033 'International Tables Vol C Tables 4.2.6.8 and 6.1.1.4'
K K 0.2009 0.2494 'International Tables Vol C Tables 4.2.6.8 and 6.1.1.4'
O O 0.0106 0.0060 'International Tables Vol C Tables 4.2.6.8 and 6.1.1.4'

loop_
_geom_angle_atom_site_label_1
_geom_angle_atom_site_label_2
_geom_angle_atom_site_label_3
_geom_angle
_geom_angle_site_symmetry_1
_geom_angle_site_symmetry_3
O1 Cu1 N1 93.1(3) . .
O1 Cu1 O2 172.3(3) . .
N1 Cu1 O2 80.8(2) . .
O1 Cu1 N5 91.8(3) . .
N1 Cu1 N5 163.6(3) . .
O2 Cu1 N5 92.8(3) . .
O1 Cu1 N6 93.3(3) . .
N1 Cu1 N6 96.4(3) . .
O2 Cu1 N6 92.1(3) . .
N5 Cu1 N6 99.0(3) . .
O6 Cu2 O3 159.5(4) 2_655 .
O6 Cu2 N4 94.2(3) 2_655 2_655
O3 Cu2 N4 88.7(2) . 2_655
O6 Cu2 N2 98.2(3) 2_655 .
O3 Cu2 N2 80.5(2) . .
N4 Cu2 N2 167.3(3) 2_655 .
O6 Cu2 N7 90.8(4) 2_655 .
O3 Cu2 N7 109.5(3) . .
N4 Cu2 N7 87.6(3) 2_655 .
N2 Cu2 N7 89.9(3) . .
O3 Cu3 O4 173.3(2) . 2_655
O3 Cu3 N3 90.1(2) . 2_655
O4 Cu3 N3 85.6(2) 2_655 2_655
O3 Cu3 O4 84.3(2) . .
O4 Cu3 O4 98.3(3) 2_655 .
N3 Cu3 O4 162.1(3) 2_655 .
O3 Cu3 Cl1 100.59(19) . .
O4 Cu3 Cl1 85.83(17) 2_655 .
N3 Cu3 Cl1 112.7(2) 2_655 .
O4 Cu3 Cl1 85.08(18) . .
O7 Cu4 N8 94.3(3) . .
O7 Cu4 O8 169.7(3) . .
N8 Cu4 O8 80.5(2) . .
O7 Cu4 N12 91.4(3) . .
N8 Cu4 N12 170.5(3) . .
O8 Cu4 N12 92.7(3) . .
O7 Cu4 N13 95.8(3) . .
N8 Cu4 N13 92.4(3) . .
O8 Cu4 N13 93.2(3) . .
N12 Cu4 N13 94.5(3) . .
O12 Cu5 O9 178.6(3) 3_665 .
O12 Cu5 N11 91.2(2) 3_665 3_665
O9 Cu5 N11 88.0(2) . 3_665
O12 Cu5 N9 99.8(3) 3_665 .
O9 Cu5 N9 80.9(2) . .
N11 Cu5 N9 167.9(2) 3_665 .
O9 Cu6 O10 169.9(2) . 3_665
O9 Cu6 N10 90.8(2) . 3_665
O10 Cu6 N10 85.2(2) 3_665 3_665
O9 Cu6 O10 85.38(19) . .
O10 Cu6 O10 95.2(3) 3_665 .
N10 Cu6 O10 159.6(3) 3_665 .
O9 Cu6 Cl1 105.71(17) . .
O10 Cu6 Cl1 84.31(17) 3_665 .
N10 Cu6 Cl1 116.7(2) 3_665 .
O10 Cu6 Cl1 83.56(16) . .
O9 Cu6 K1 123.43(17) . .
O10 Cu6 K1 51.52(16) 3_665 .
N10 Cu6 K1 116.6(2) 3_665 .
O10 Cu6 K1 51.62(16) . .
Cl1 Cu6 K1 103.81(7) . .
Cu6 Cl1 Cu3 154.28(3) . .
O13 K1 O13 117.1(2) 3_665 .
O13 K1 O13 117.1(2) 3_665 2_655
O13 K1 O13 117.1(2) . 2_655
O13 K1 O10 87.2(4) 3_665 2_655
O13 K1 O10 135.8(4) . 2_655
O13 K1 O10 75.4(3) 2_655 2_655
O13 K1 O10 135.8(4) 3_665 .
O13 K1 O10 75.4(3) . .
O13 K1 O10 87.2(4) 2_655 .
O10 K1 O10 62.5(2) 2_655 .
O13 K1 O10 75.4(3) 3_665 3_665
O13 K1 O10 87.2(4) . 3_665
O13 K1 O10 135.8(4) 2_655 3_665
O10 K1 O10 62.5(2) 2_655 3_665
O10 K1 O10 62.5(2) . 3_665
O13 K1 Cu6 107.9(3) 3_665 .
O13 K1 Cu6 67.8(3) . .
O13 K1 Cu6 120.4(4) 2_655 .
O10 K1 Cu6 69.72(15) 2_655 .
O10 K1 Cu6 33.84(11) . .
O10 K1 Cu6 32.95(10) 3_665 .
O13 K1 Cu6 120.4(4) 3_665 2_655
O13 K1 Cu6 107.9(3) . 2_655
O13 K1 Cu6 67.8(3) 2_655 2_655
O10 K1 Cu6 33.84(11) 2_655 2_655
O10 K1 Cu6 32.95(10) . 2_655
O10 K1 Cu6 69.73(15) 3_665 2_655
Cu6 K1 Cu6 56.17(7) . 2_655
O13 K1 Cu6 67.8(3) 3_665 3_665
O13 K1 Cu6 120.4(4) . 3_665
O13 K1 Cu6 107.9(3) 2_655 3_665
O10 K1 Cu6 32.95(10) 2_655 3_665
O10 K1 Cu6 69.72(15) . 3_665
O10 K1 Cu6 33.84(11) 3_665 3_665
Cu6 K1 Cu6 56.17(7) . 3_665
Cu6 K1 Cu6 56.17(7) 2_655 3_665
C1 O1 Cu1 127.3(5) . .
O1 C1 C2 118.7(8) . .
O1 C1 C6 124.6(8) . .
C2 C1 C6 116.6(8) . .
C3 C2 C1 122.7(9) . .
C3 C2 H2 118.6 . .
C1 C2 H2 118.6 . .
C2 C3 C4 120.0(9) . .
C2 C3 H3 120.0 . .
C4 C3 H3 120.0 . .
C5 C4 C3 119.2(9) . .
C5 C4 H4 120.4 . .
C3 C4 H4 120.4 . .
C4 C5 C6 122.8(9) . .
C4 C5 H5 118.6 . .
C6 C5 H5 118.6 . .
C5 C6 C1 118.6(8) . .
C5 C6 C7 117.9(8) . .
C1 C6 C7 123.4(8) . .
N1 C7 C6 123.8(8) . .
N1 C7 H7 118.1 . .
C6 C7 H7 118.1 . .
C7 N1 N2 119.2(7) . .
C7 N1 Cu1 127.1(5) . .
N2 N1 Cu1 113.3(5) . .
C8 N2 N1 110.0(6) . .
C8 N2 Cu2 115.7(5) . .
N1 N2 Cu2 134.3(5) . .
O2 C8 N2 124.5(7) . .
O2 C8 C9 121.3(7) . .
N2 C8 C9 114.1(6) . .
C8 O2 Cu1 110.5(5) . .
O3 C9 C8 110.1(6) . .
O3 C9 C10 108.1(6) . .
C8 C9 C10 113.7(6) . .
O3 C9 H9 108.3 . .
C8 C9 H9 108.3 . .
C10 C9 H9 108.3 . .
C9 O3 Cu3 116.1(5) . .
C9 O3 Cu2 119.5(5) . .
Cu3 O3 Cu2 120.2(3) . .
O4 C10 C11 111.0(6) . .
O4 C10 C9 107.9(6) . .
C11 C10 C9 112.3(7) . .
O4 C10 H10 108.5 . .
C11 C10 H10 108.5 . .
C9 C10 H10 108.5 . .
C10 O4 Cu3 111.4(4) . 3_665
C10 O4 Cu3 112.2(4) . .
Cu3 O4 Cu3 114.8(3) 3_665 .
O5 C11 N3 128.2(7) . .
O5 C11 C10 122.2(7) . .
N3 C11 C10 109.5(6) . .
C11 N3 N4 120.2(6) . .
C11 N3 Cu3 111.2(5) . 3_665
N4 N3 Cu3 119.1(5) . 3_665
C12 N4 N3 119.2(6) . .
C12 N4 Cu2 122.5(5) . 3_665
N3 N4 Cu2 118.1(4) . 3_665
N4 C12 C13 125.8(8) . .
N4 C12 H12 117.1 . .
C13 C12 H12 117.1 . .
C14 C13 C18 118.9(8) . .
C14 C13 C12 117.1(9) . .
C18 C13 C12 124.0(8) . .
C15 C14 C13 123.4(11) . .
C15 C14 H14 118.3 . .
C13 C14 H14 118.3 . .
C14 C15 C16 118.5(10) . .
C14 C15 H15 120.8 . .
C16 C15 H15 120.8 . .
C15 C16 C17 120.9(10) . .
C15 C16 H16 119.5 . .
C17 C16 H16 119.5 . .
C16 C17 C18 121.4(11) . .
C16 C17 H17 119.3 . .
C18 C17 H17 119.3 . .
O6 C18 C13 124.7(8) . .
O6 C18 C17 118.5(9) . .
C13 C18 C17 116.8(9) . .
C18 O6 Cu2 127.4(6) . 3_665
C19 N5 C23 115.5(8) . .
C19 N5 Cu1 122.4(6) . .
C23 N5 Cu1 121.8(7) . .
N5 C19 C20 123.8(9) . .
N5 C19 H19 118.1 . .
C20 C19 H19 118.1 . .
C21 C20 C19 119.3(11) . .
C21 C20 H20 120.3 . .
C19 C20 H20 120.3 . .
C20 C21 C22 118.7(11) . .
C20 C21 H21 120.6 . .
C22 C21 H21 120.6 . .
C23 C22 C21 119.2(11) . .
C23 C22 H22 120.4 . .
C21 C22 H22 120.4 . .
N5 C23 C22 123.3(10) . .
N5 C23 H23 118.4 . .
C22 C23 H23 118.4 . .
C28 N6 C24 117.0(10) . .
C28 N6 Cu1 120.1(7) . .
C24 N6 Cu1 122.0(7) . .
N6 C24 C25 121.8(10) . .
N6 C24 H24 119.1 . .
C25 C24 H24 119.1 . .
C26 C25 C24 120.0(12) . .
C26 C25 H25 120.0 . .
C24 C25 H25 120.0 . .
C25 C26 C27 119.2(13) . .
C25 C26 H26 120.4 . .
C27 C26 H26 120.4 . .
C28 C27 C26 116.8(12) . .
C28 C27 H27 121.6 . .
C26 C27 H27 121.6 . .
N6 C28 C27 125.2(11) . .
N6 C28 H28 117.4 . .
C27 C28 H28 117.4 . .
C29 N7 C33 115.6(15) . .
C29 N7 Cu2 122.9(10) . .
C33 N7 Cu2 120.3(10) . .
N7 C29 C30 123.5(15) . .
N7 C29 H29 118.3 . .
C30 C29 H29 118.3 . .
C31 C30 C29 117.0(16) . .
C31 C30 H30 121.5 . .
C29 C30 H30 121.5 . .
C32 C31 C30 117.6(18) . .
C32 C31 H31 121.2 . .
C30 C31 H31 121.2 . .
C33 C32 C31 120.5(17) . .
C33 C32 H32 119.7 . .
C31 C32 H32 119.7 . .
C32 C33 N7 125.5(15) . .
C32 C33 H33 117.3 . .
N7 C33 H33 117.3 . .
C34 O7 Cu4 125.5(6) . .
O7 C34 C39 126.2(8) . .
O7 C34 C35 117.4(9) . .
C39 C34 C35 116.4(10) . .
C36 C35 C34 120.9(11) . .
C36 C35 H35 119.5 . .
C34 C35 H35 119.5 . .
C37 C36 C35 122.4(10) . .
C37 C36 H36 118.8 . .
C35 C36 H36 118.8 . .
C36 C37 C38 117.3(11) . .
C36 C37 H37 121.3 . .
C38 C37 H37 121.3 . .
C37 C38 C39 123.8(11) . .
C37 C38 H38 118.1 . .
C39 C38 H38 118.1 . .
C38 C39 C34 119.0(8) . .
C38 C39 C40 117.7(9) . .
C34 C39 C40 123.1(9) . .
N8 C40 C39 123.4(8) . .
N8 C40 H40 118.3 . .
C39 C40 H40 118.3 . .
C40 N8 N9 118.9(7) . .
C40 N8 Cu4 126.9(5) . .
N9 N8 Cu4 114.1(5) . .
C41 N9 N8 109.0(6) . .
C41 N9 Cu5 114.8(5) . .
N8 N9 Cu5 135.5(5) . .
O8 C41 N9 125.5(6) . .
O8 C41 C42 118.7(6) . .
N9 C41 C42 115.8(6) . .
C41 O8 Cu4 110.3(5) . .
O9 C42 C41 108.5(5) . .
O9 C42 C43 109.2(6) . .
C41 C42 C43 112.8(6) . .
O9 C42 H42 108.8 . .
C41 C42 H42 108.8 . .
C43 C42 H42 108.8 . .
C42 O9 Cu6 113.6(4) . .
C42 O9 Cu5 119.1(4) . .
Cu6 O9 Cu5 117.9(3) . .
O10 C43 C44 110.6(5) . .
O10 C43 C42 108.5(6) . .
C44 C43 C42 113.0(6) . .
O10 C43 H43 108.2 . .
C44 C43 H43 108.2 . .
C42 C43 H43 108.2 . .
C43 O10 Cu6 111.9(4) . 2_655
C43 O10 Cu6 111.6(4) . .
Cu6 O10 Cu6 116.9(3) 2_655 .
C43 O10 K1 125.3(5) . .
Cu6 O10 K1 95.54(18) 2_655 .
Cu6 O10 K1 94.54(18) . .
O11 C44 N10 127.9(7) . .
O11 C44 C43 122.3(7) . .
N10 C44 C43 109.8(6) . .
C44 N10 N11 115.9(6) . .
C44 N10 Cu6 112.8(5) . 2_655
N11 N10 Cu6 117.5(4) . 2_655
C45 N11 N10 118.4(6) . .
C45 N11 Cu5 122.7(5) . 2_655
N10 N11 Cu5 118.4(4) . 2_655
N11 C45 C46 125.1(8) . .
N11 C45 H45 117.5 . .
C46 C45 H45 117.5 . .
C47 C46 C51 118.9(8) . .
C47 C46 C45 117.9(8) . .
C51 C46 C45 123.1(7) . .
C48 C47 C46 122.5(10) . .
C48 C47 H47 118.7 . .
C46 C47 H47 118.7 . .
C49 C48 C47 117.9(9) . .
C49 C48 H48 121.1 . .
C47 C48 H48 121.1 . .
C48 C49 C50 122.4(9) . .
C48 C49 H49 118.8 . .
C50 C49 H49 118.8 . .
C49 C50 C51 120.8(11) . .
C49 C50 H50 119.6 . .
C51 C50 H50 119.6 . .
O12 C51 C46 123.4(7) . .
O12 C51 C50 119.1(9) . .
C46 C51 C50 117.4(8) . .
C51 O12 Cu5 126.7(6) . 2_655
C56 N12 C52 117.5(10) . .
C56 N12 Cu4 122.0(6) . .
C52 N12 Cu4 120.2(8) . .
N12 C52 C53 120.4(13) . .
N12 C52 H52 119.8 . .
C53 C52 H52 119.8 . .
C54 C53 C52 120.7(12) . .
C54 C53 H53 119.7 . .
C52 C53 H53 119.7 . .
C55 C54 C53 118.3(12) . .
C55 C54 H54 120.9 . .
C53 C54 H54 120.9 . .
C54 C55 C56 120.3(13) . .
C54 C55 H55 119.9 . .
C56 C55 H55 119.9 . .
N12 C56 C55 122.8(10) . .
N12 C56 H56 118.6 . .
C55 C56 H56 118.6 . .
C61 N13 C57 115.7(11) . .
C61 N13 Cu4 126.0(8) . .
C57 N13 Cu4 118.1(9) . .
N13 C57 C58 125.0(15) . .
N13 C57 H57 117.5 . .
C58 C57 H57 117.5 . .
C57 C58 C59 118.4(15) . .
C57 C58 H58 120.8 . .
C59 C58 H58 120.8 . .
C60 C59 C58 117.4(14) . .
C60 C59 H59 121.3 . .
C58 C59 H59 121.3 . .
C59 C60 C61 119.8(15) . .
C59 C60 H60 120.1 . .
C61 C60 H60 120.1 . .
N13 C61 C60 123.6(12) . .
N13 C61 H61 118.2 . .
C60 C61 H61 118.2 . .
C62 O13 K1 135.3(16) . .
O13 C62 N14 120(2) . .
O13 C62 H62 119.8 . .
N14 C62 H62 119.8 . .
C62 N14 C63 133(2) . .
C62 N14 C64 108.1(18) . .
C63 N14 C64 119.3(18) . .
N14 C63 H63A 109.5 . .
N14 C63 H63B 109.5 . .
H63A C63 H63B 109.5 . .
N14 C63 H63C 109.5 . .
H63A C63 H63C 109.5 . .
H63B C63 H63C 109.5 . .
N14 C64 H64A 109.5 . .
N14 C64 H64B 109.5 . .
H64A C64 H64B 109.5 . .
N14 C64 H64C 109.5 . .
H64A C64 H64C 109.5 . .
H64B C64 H64C 109.5 . .

loop_
_geom_bond_atom_site_label_1
_geom_bond_atom_site_label_2
_geom_bond_distance
_geom_bond_site_symmetry_2
Cu1 O1 1.903(6) .
Cu1 N1 1.946(7) .
Cu1 O2 1.961(5) .
Cu1 N5 2.012(7) .
Cu1 N6 2.316(8) .
Cu2 O6 1.875(6) 2_655
Cu2 O3 1.902(5) .
Cu2 N4 1.992(6) 2_655
Cu2 N2 2.019(6) .
Cu2 N7 2.647(14) .
Cu3 O3 1.867(5) .
Cu3 O4 1.919(5) 2_655
Cu3 N3 1.955(6) 2_655
Cu3 O4 1.961(5) .
Cu3 Cl1 2.828(3) .
Cu4 O7 1.884(6) .
Cu4 N8 1.929(7) .
Cu4 O8 1.955(5) .
Cu4 N12 2.026(8) .
Cu4 N13 2.387(9) .
Cu5 O12 1.881(5) 3_665
Cu5 O9 1.902(5) .
Cu5 N11 1.996(6) 3_665
Cu5 N9 2.025(6) .
Cu6 O9 1.890(5) .
Cu6 O10 1.924(5) 3_665
Cu6 N10 1.930(6) 3_665
Cu6 O10 1.967(5) .
Cu6 Cl1 2.793(3) .
Cu6 K1 3.521(4) .
K1 O13 2.605(15) 3_665
K1 O13 2.605(15) .
K1 O13 2.605(15) 2_655
K1 O10 2.769(7) 2_655
K1 O10 2.769(7) .
K1 O10 2.769(7) 3_665
K1 Cu6 3.521(4) 2_655
K1 Cu6 3.521(4) 3_665
O1 C1 1.297(11) .
C1 C2 1.420(12) .
C1 C6 1.421(12) .
C2 C3 1.345(13) .
C2 H2 0.9500 .
C3 C4 1.393(15) .
C3 H3 0.9500 .
C4 C5 1.353(13) .
C4 H4 0.9500 .
C5 C6 1.395(12) .
C5 H5 0.9500 .
C6 C7 1.451(11) .
C7 N1 1.273(10) .
C7 H7 0.9500 .
N1 N2 1.393(9) .
N2 C8 1.327(10) .
C8 O2 1.259(9) .
C8 C9 1.512(11) .
C9 O3 1.390(9) .
C9 C10 1.562(12) .
C9 H9 1.0000 .
C10 O4 1.427(8) .
C10 C11 1.537(10) .
C10 H10 1.0000 .
O4 Cu3 1.919(5) 3_665
C11 O5 1.219(9) .
C11 N3 1.365(10) .
N3 N4 1.377(9) .
N3 Cu3 1.955(6) 3_665
N4 C12 1.302(10) .
N4 Cu2 1.992(6) 3_665
C12 C13 1.434(11) .
C12 H12 0.9500 .
C13 C14 1.391(12) .
C13 C18 1.393(13) .
C14 C15 1.357(15) .
C14 H14 0.9500 .
C15 C16 1.361(17) .
C15 H15 0.9500 .
C16 C17 1.366(17) .
C16 H16 0.9500 .
C17 C18 1.431(13) .
C17 H17 0.9500 .
C18 O6 1.294(11) .
O6 Cu2 1.875(6) 3_665
N5 C19 1.324(12) .
N5 C23 1.347(11) .
C19 C20 1.368(13) .
C19 H19 0.9500 .
C20 C21 1.335(15) .
C20 H20 0.9500 .
C21 C22 1.361(17) .
C21 H21 0.9500 .
C22 C23 1.355(15) .
C22 H22 0.9500 .
C23 H23 0.9500 .
N6 C28 1.326(13) .
N6 C24 1.353(12) .
C24 C25 1.360(16) .
C24 H24 0.9500 .
C25 C26 1.34(2) .
C25 H25 0.9500 .
C26 C27 1.41(2) .
C26 H26 0.9500 .
C27 C28 1.339(17) .
C27 H27 0.9500 .
C28 H28 0.9500 .
N7 C29 1.285(16) .
N7 C33 1.313(16) .
C29 C30 1.39(2) .
C29 H29 0.9500 .
C30 C31 1.39(2) .
C30 H30 0.9500 .
C31 C32 1.31(2) .
C31 H31 0.9500 .
C32 C33 1.31(2) .
C32 H32 0.9500 .
C33 H33 0.9500 .
O7 C34 1.321(12) .
C34 C39 1.403(14) .
C34 C35 1.428(12) .
C35 C36 1.361(17) .
C35 H35 0.9500 .
C36 C37 1.352(18) .
C36 H36 0.9500 .
C37 C38 1.364(14) .
C37 H37 0.9500 .
C38 C39 1.378(13) .
C38 H38 0.9500 .
C39 C40 1.437(11) .
C40 N8 1.304(10) .
C40 H40 0.9500 .
N8 N9 1.391(8) .
N9 C41 1.311(10) .
C41 O8 1.253(9) .
C41 C42 1.515(9) .
C42 O9 1.413(8) .
C42 C43 1.554(11) .
C42 H42 1.0000 .
C43 O10 1.424(8) .
C43 C44 1.543(10) .
C43 H43 1.0000 .
O10 Cu6 1.924(5) 2_655
C44 O11 1.220(8) .
C44 N10 1.354(10) .
N10 N11 1.406(8) .
N10 Cu6 1.930(6) 2_655
N11 C45 1.288(9) .
N11 Cu5 1.996(6) 2_655
C45 C46 1.431(11) .
C45 H45 0.9500 .
C46 C47 1.412(11) .
C46 C51 1.419(13) .
C47 C48 1.385(13) .
C47 H47 0.9500 .
C48 C49 1.369(17) .
C48 H48 0.9500 .
C49 C50 1.380(15) .
C49 H49 0.9500 .
C50 C51 1.425(11) .
C50 H50 0.9500 .
C51 O12 1.305(10) .
O12 Cu5 1.880(5) 2_655
N12 C56 1.309(13) .
N12 C52 1.330(12) .
C52 C53 1.385(17) .
C52 H52 0.9500 .
C53 C54 1.338(19) .
C53 H53 0.9500 .
C54 C55 1.311(18) .
C54 H54 0.9500 .
C55 C56 1.369(16) .
C55 H55 0.9500 .
C56 H56 0.9500 .
N13 C61 1.298(14) .
N13 C57 1.303(15) .
C57 C58 1.34(2) .
C57 H57 0.9500 .
C58 C59 1.36(2) .
C58 H58 0.9500 .
C59 C60 1.34(2) .
C59 H59 0.9500 .
C60 C61 1.350(18) .
C60 H60 0.9500 .
C61 H61 0.9500 .
O13 C62 1.228(13) .
C62 N14 1.343(13) .
C62 H62 0.9500 .
N14 C63 1.431(13) .
N14 C64 1.447(13) .
C63 H63A 0.9800 .
C63 H63B 0.9800 .
C63 H63C 0.9800 .
C64 H64A 0.9800 .
C64 H64B 0.9800 .
C64 H64C 0.9800 .

loop_
_geom_torsion_atom_site_label_1
_geom_torsion_atom_site_label_2
_geom_torsion_atom_site_label_3
_geom_torsion_atom_site_label_4
_geom_torsion
_geom_torsion_site_symmetry_1
_geom_torsion_site_symmetry_4
Cu1 O1 C1 C2 -175.1(7) . .
Cu1 O1 C1 C6 4.1(13) . .
O1 C1 C2 C3 176.9(10) . .
C6 C1 C2 C3 -2.5(15) . .
C1 C2 C3 C4 0.0(17) . .
C2 C3 C4 C5 2.0(17) . .
C3 C4 C5 C6 -1.5(17) . .
C4 C5 C6 C1 -1.0(16) . .
C4 C5 C6 C7 -178.7(10) . .
O1 C1 C6 C5 -176.4(9) . .
C2 C1 C6 C5 2.9(13) . .
O1 C1 C6 C7 1.2(15) . .
C2 C1 C6 C7 -179.6(9) . .
C5 C6 C7 N1 178.0(9) . .
C1 C6 C7 N1 0.4(14) . .
C6 C7 N1 N2 -179.4(8) . .
C6 C7 N1 Cu1 -7.0(13) . .
C7 N1 N2 C8 169.3(8) . .
Cu1 N1 N2 C8 -4.2(8) . .
C7 N1 N2 Cu2 -11.2(12) . .
Cu1 N1 N2 Cu2 175.4(5) . .
N1 N2 C8 O2 -3.4(11) . .
Cu2 N2 C8 O2 176.9(6) . .
N1 N2 C8 C9 177.0(7) . .
Cu2 N2 C8 C9 -2.6(9) . .
N2 C8 O2 Cu1 9.0(10) . .
C9 C8 O2 Cu1 -171.5(6) . .
O2 C8 C9 O3 -179.0(7) . .
N2 C8 C9 O3 0.6(10) . .
O2 C8 C9 C10 59.6(10) . .
N2 C8 C9 C10 -120.9(7) . .
C8 C9 O3 Cu3 -155.2(5) . .
C10 C9 O3 Cu3 -30.4(8) . .
C8 C9 O3 Cu2 1.9(9) . .
C10 C9 O3 Cu2 126.7(6) . .
N3 Cu3 O3 C9 176.1(6) 2_655 .
O4 Cu3 O3 C9 13.1(6) . .
Cl1 Cu3 O3 C9 -70.8(5) . .
N3 Cu3 O3 Cu2 19.2(4) 2_655 .
O4 Cu3 O3 Cu2 -143.8(4) . .
Cl1 Cu3 O3 Cu2 132.3(3) . .
O3 C9 C10 O4 36.2(8) . .
C8 C9 C10 O4 158.8(6) . .
O3 C9 C10 C11 159.0(6) . .
C8 C9 C10 C11 -78.4(8) . .
C11 C10 O4 Cu3 -20.2(8) . 3_665
C9 C10 O4 Cu3 103.4(6) . 3_665
C11 C10 O4 Cu3 -150.5(6) . .
C9 C10 O4 Cu3 -26.9(7) . .
O4 C10 C11 O5 -146.0(8) . .
C9 C10 C11 O5 93.0(10) . .
O4 C10 C11 N3 35.8(10) . .
C9 C10 C11 N3 -85.2(8) . .
O5 C11 N3 N4 2.2(14) . .
C10 C11 N3 N4 -179.8(6) . .
O5 C11 N3 Cu3 148.1(8) . 3_665
C10 C11 N3 Cu3 -33.8(8) . 3_665
C11 N3 N4 C12 -44.0(11) . .
Cu3 N3 N4 C12 172.6(6) 3_665 .
C11 N3 N4 Cu2 140.9(6) . 3_665
Cu3 N3 N4 Cu2 -2.4(7) 3_665 3_665
N3 N4 C12 C13 179.5(8) . .
Cu2 N4 C12 C13 -5.6(12) 3_665 .
N4 C12 C13 C14 -172.2(9) . .
N4 C12 C13 C18 8.4(15) . .
C18 C13 C14 C15 -1.7(16) . .
C12 C13 C14 C15 178.8(10) . .
C13 C14 C15 C16 0.1(18) . .
C14 C15 C16 C17 2.4(19) . .
C15 C16 C17 C18 -3.2(19) . .
C14 C13 C18 O6 -178.5(10) . .
C12 C13 C18 O6 0.9(16) . .
C14 C13 C18 C17 0.9(14) . .
C12 C13 C18 C17 -179.7(9) . .
C16 C17 C18 O6 -179.1(11) . .
C16 C17 C18 C13 1.5(16) . .
C13 C18 O6 Cu2 -11.8(16) . 3_665
C17 C18 O6 Cu2 168.8(8) . 3_665
C23 N5 C19 C20 -0.3(16) . .
Cu1 N5 C19 C20 -174.6(9) . .
N5 C19 C20 C21 1.3(19) . .
C19 C20 C21 C22 -3(2) . .
C20 C21 C22 C23 5(2) . .
C19 N5 C23 C22 1.7(18) . .
Cu1 N5 C23 C22 175.9(11) . .
C21 C22 C23 N5 -4(2) . .
C28 N6 C24 C25 -0.1(15) . .
Cu1 N6 C24 C25 -169.9(9) . .
N6 C24 C25 C26 1(2) . .
C24 C25 C26 C27 -2(2) . .
C25 C26 C27 C28 3(2) . .
C24 N6 C28 C27 1.3(16) . .
Cu1 N6 C28 C27 171.3(9) . .
C26 C27 C28 N6 -2.7(19) . .
C33 N7 C29 C30 5(3) . .
Cu2 N7 C29 C30 172.9(17) . .
N7 C29 C30 C31 -6(4) . .
C29 C30 C31 C32 5(3) . .
C30 C31 C32 C33 -4(3) . .
C31 C32 C33 N7 3(3) . .
C29 N7 C33 C32 -4(3) . .
Cu2 N7 C33 C32 -172.0(16) . .
N8 Cu4 O7 C34 -2.6(9) . .
O8 Cu4 O7 C34 56(2) . .
N12 Cu4 O7 C34 169.8(9) . .
N13 Cu4 O7 C34 -95.5(9) . .
Cu4 O7 C34 C39 8.2(15) . .
Cu4 O7 C34 C35 -171.8(8) . .
O7 C34 C35 C36 179.2(11) . .
C39 C34 C35 C36 -0.8(17) . .
C34 C35 C36 C37 2(2) . .
C35 C36 C37 C38 -1(2) . .
C36 C37 C38 C39 -2.0(19) . .
C37 C38 C39 C34 3.5(17) . .
C37 C38 C39 C40 -171.5(11) . .
O7 C34 C39 C38 178.0(10) . .
C35 C34 C39 C38 -2.0(15) . .
O7 C34 C39 C40 -7.2(17) . .
C35 C34 C39 C40 172.8(9) . .
C38 C39 C40 N8 174.6(9) . .
C34 C39 C40 N8 -0.3(15) . .
C39 C40 N8 N9 -176.4(8) . .
C39 C40 N8 Cu4 5.7(13) . .
C40 N8 N9 C41 175.9(8) . .
Cu4 N8 N9 C41 -6.0(8) . .
C40 N8 N9 Cu5 6.0(12) . .
Cu4 N8 N9 Cu5 -175.9(5) . .
N8 N9 C41 O8 0.3(11) . .
Cu5 N9 C41 O8 172.5(7) . .
N8 N9 C41 C42 179.9(6) . .
Cu5 N9 C41 C42 -7.9(9) . .
N9 C41 O8 Cu4 5.3(10) . .
C42 C41 O8 Cu4 -174.3(5) . .
O8 C41 C42 O9 -170.1(7) . .
N9 C41 C42 O9 10.3(10) . .
O8 C41 C42 C43 68.8(9) . .
N9 C41 C42 C43 -110.8(7) . .
C41 C42 O9 Cu6 -154.0(5) . .
C43 C42 O9 Cu6 -30.7(7) . .
C41 C42 O9 Cu5 -8.3(8) . .
C43 C42 O9 Cu5 115.0(5) . .
O10 Cu6 O9 C42 106.8(12) 3_665 .
N10 Cu6 O9 C42 173.1(5) 3_665 .
O10 Cu6 O9 C42 13.1(5) . .
Cl1 Cu6 O9 C42 -68.8(5) . .
K1 Cu6 O9 C42 50.0(5) . .
O10 Cu6 O9 Cu5 -39.4(14) 3_665 .
N10 Cu6 O9 Cu5 27.0(4) 3_665 .
O10 Cu6 O9 Cu5 -133.0(3) . .
Cl1 Cu6 O9 Cu5 145.0(2) . .
K1 Cu6 O9 Cu5 -96.1(3) . .
O9 C42 C43 O10 37.3(8) . .
C41 C42 C43 O10 158.0(6) . .
O9 C42 C43 C44 160.3(6) . .
C41 C42 C43 C44 -78.9(8) . .
C44 C43 O10 Cu6 -18.6(8) . 2_655
C42 C43 O10 Cu6 106.0(5) . 2_655
C44 C43 O10 Cu6 -151.6(5) . .
C42 C43 O10 Cu6 -27.1(7) . .
C44 C43 O10 K1 95.7(7) . .
C42 C43 O10 K1 -139.8(5) . .
O10 C43 C44 O11 -146.2(8) . .
C42 C43 C44 O11 91.9(9) . .
O10 C43 C44 N10 33.0(9) . .
C42 C43 C44 N10 -88.9(7) . .
O11 C44 N10 N11 7.7(12) . .
C43 C44 N10 N11 -171.4(6) . .
O11 C44 N10 Cu6 147.3(8) . 2_655
C43 C44 N10 Cu6 -31.8(8) . 2_655
C44 N10 N11 C45 -53.2(10) . .
Cu6 N10 N11 C45 169.1(6) 2_655 .
C44 N10 N11 Cu5 135.2(6) . 2_655
Cu6 N10 N11 Cu5 -2.5(7) 2_655 2_655
N10 N11 C45 C46 172.9(7) . .
Cu5 N11 C45 C46 -15.9(12) 2_655 .
N11 C45 C46 C47 178.7(8) . .
N11 C45 C46 C51 -4.8(13) . .
C51 C46 C47 C48 -2.5(13) . .
C45 C46 C47 C48 174.2(9) . .
C46 C47 C48 C49 0.4(15) . .
C47 C48 C49 C50 0.0(16) . .
C48 C49 C50 C51 1.7(17) . .
C47 C46 C51 O12 -178.6(8) . .
C45 C46 C51 O12 4.9(13) . .
C47 C46 C51 C50 4.1(12) . .
C45 C46 C51 C50 -172.4(8) . .
C49 C50 C51 O12 178.8(9) . .
C49 C50 C51 C46 -3.8(14) . .
C46 C51 O12 Cu5 17.7(12) . 2_655
C50 C51 O12 Cu5 -165.0(7) . 2_655
C56 N12 C52 C53 0.7(18) . .
Cu4 N12 C52 C53 174.9(10) . .
N12 C52 C53 C54 -2(2) . .
C52 C53 C54 C55 2(3) . .
C53 C54 C55 C56 -1(3) . .
C52 N12 C56 C55 1(2) . .
Cu4 N12 C56 C55 -173.2(12) . .
C54 C55 C56 N12 -1(3) . .
C61 N13 C57 C58 2.8(19) . .
Cu4 N13 C57 C58 178.4(12) . .
N13 C57 C58 C59 -2(2) . .
C57 C58 C59 C60 0(2) . .
C58 C59 C60 C61 1(2) . .
C57 N13 C61 C60 -1.3(17) . .
Cu4 N13 C61 C60 -176.5(9) . .
C59 C60 C61 N13 -1(2) . .
K1 O13 C62 N14 -176.4(14) . .
O13 C62 N14 C63 11(4) . .
O13 C62 N14 C64 -171(2) . .
